data_2210848
loop_
_publ_author_name
'Kubo, Kanji'
'Yamamoto, Emi'
'Mori, Akira'

_publ_section_title
;
 5-Methoxytropolone
;
_journal_coeditor_code YM2024
_journal_issue 10
_journal_name_full 'Acta Crystallographica Section E'
_journal_page_first o4325
_journal_page_last o4326
_journal_paper_doi 10.1107/S1600536806035227
_journal_volume 62
_journal_year 2006
_chemical_formula_iupac 'C8 H8 O3'
_chemical_formula_moiety 'C8 H8 O3'
_chemical_formula_sum 'C8 H8 O3'
_chemical_formula_weight 152.15
_chemical_name_common
;
5-Methoxytropolone
;
_chemical_name_systematic
;
2-hydroxy-5-methoxy-2,4,6-cycloheptatrien-1-one
;
_space_group_IT_number 14
_symmetry_cell_setting monoclinic
_symmetry_space_group_name_Hall '-P 2yn'
_symmetry_space_group_name_H-M 'P 1 21/n 1'
_cell_angle_alpha 90.0000
_cell_angle_beta 106.976(15)
_cell_angle_gamma 90.0000
_cell_formula_units_Z 4
_cell_length_a 8.434(2)
_cell_length_b 7.265(2)
_cell_length_c 12.308(3)
_cell_measurement_reflns_used 6341
_cell_measurement_temperature 153.1
_cell_measurement_theta_max 68.2
_cell_measurement_theta_min 3.8
_cell_volume 721.3(3)
_computing_cell_refinement CrystalClear
_computing_data_collection 'CrystalClear (Rigaku, 1999)'
_computing_data_reduction 'CrystalStructure (Rigaku/MSC, 2004)'
_computing_molecular_graphics 'ORTEPIII (Burnett & Johnson, 1996)'
_computing_publication_material CrystalStructure
_computing_structure_refinement 'SHELXL97 (Sheldrick 1997)'
_computing_structure_solution 'SIR97 (Altomare <i>et al.</i>, 1999)'
_diffrn_detector_area_resol_mean 10.00
_diffrn_measured_fraction_theta_full 0.963
_diffrn_measured_fraction_theta_max 0.963
_diffrn_measurement_device_type 'Rigaku R-AXIS RAPID'
_diffrn_measurement_method \w
_diffrn_radiation_type 'Cu K\a'
_diffrn_radiation_wavelength 1.54187
_diffrn_reflns_av_R_equivalents 0.036
_diffrn_reflns_limit_h_max 10
_diffrn_reflns_limit_h_min -10
_diffrn_reflns_limit_k_max 8
_diffrn_reflns_limit_k_min -7
_diffrn_reflns_limit_l_max 13
_diffrn_reflns_limit_l_min -14
_diffrn_reflns_number 6663
_diffrn_reflns_theta_full 68.23
_diffrn_reflns_theta_max 68.23
_exptl_absorpt_coefficient_mu 0.910
_exptl_absorpt_correction_T_max 0.888
_exptl_absorpt_correction_T_min 0.573
_exptl_absorpt_correction_type multi-scan
_exptl_absorpt_process_details '(ABSCOR; Higashi, 1995)'
_exptl_crystal_colour colourless
_exptl_crystal_density_diffrn 1.401
_exptl_crystal_density_method 'not measured'
_exptl_crystal_description prism
_exptl_crystal_F_000 320.00
_exptl_crystal_size_max 0.38
_exptl_crystal_size_mid 0.19
_exptl_crystal_size_min 0.13
_refine_diff_density_max 0.20
_refine_diff_density_min -0.14
_refine_ls_extinction_coef 0.0228(14)
_refine_ls_extinction_method 'SHELXL97 (Sheldrick 1997)'
_refine_ls_goodness_of_fit_ref 1.129
_refine_ls_hydrogen_treatment mixed
_refine_ls_number_parameters 106
_refine_ls_number_reflns 1272
_refine_ls_R_factor_gt 0.0317
_refine_ls_shift/su_max 0.0000
_refine_ls_structure_factor_coef Fsqd
_refine_ls_weighting_details 'w = 1/[\s^2^(Fo^2^)+(0.03P)^2^+0.1908P] where P=(Fo^2^+2Fc^2^)/3'
_refine_ls_weighting_scheme calc
_refine_ls_wR_factor_ref 0.0811
_reflns_number_gt 1169
_reflns_number_total 1272
_reflns_threshold_expression F^2^>2\s(F^2^)
_cod_data_source_file ym2024.cif
_cod_data_source_block I
_cod_original_sg_symbol_H-M 'P 21/n'
_cod_database_code 2210848
_cod_database_fobs_code 2210848

loop_
_symmetry_equiv_pos_site_id
_symmetry_equiv_pos_as_xyz
1 +X,+Y,+Z
2 1/2-X,1/2+Y,1/2-Z
3 -X,-Y,-Z
4 1/2+X,1/2-Y,1/2+Z

loop_
_atom_site_type_symbol
_atom_site_label
_atom_site_fract_x
_atom_site_fract_y
_atom_site_fract_z
_atom_site_U_iso_or_equiv
_atom_site_adp_type
_atom_site_calc_flag
_atom_site_refinement_flags
_atom_site_occupancy
O O1 0.96326(12) 0.28586(12) 0.51873(9) 0.0395(2) Uani d . 1.00
O O2 0.79034(12) 0.56522(12) 0.55310(8) 0.0363(2) Uani d . 1.00
O O3 0.46975(11) -0.07481(12) 0.68237(8) 0.0357(2) Uani d . 1.00
C C1 0.84520(14) 0.24571(18) 0.55725(11) 0.0282(3) Uani d . 1.00
C C2 0.74411(14) 0.39577(17) 0.57767(10) 0.0277(3) Uani d . 1.00
C C3 0.60899(14) 0.38932(18) 0.61762(11) 0.0304(3) Uani d . 1.00
C C4 0.52560(16) 0.24107(18) 0.64977(11) 0.0301(3) Uani d . 1.00
C C5 0.56170(14) 0.05797(18) 0.65019(10) 0.0284(3) Uani d . 1.00
C C6 0.69469(14) -0.02170(19) 0.61801(10) 0.0291(3) Uani d . 1.00
C C7 0.81423(14) 0.05728(18) 0.57964(11) 0.0294(3) Uani d . 1.00
C C8 0.33143(18) -0.0179(2) 0.71894(12) 0.0426(3) Uani d . 1.00
H H1 0.883(2) 0.553(2) 0.5283(14) 0.061(5) Uiso c . 1.00
H H2 0.5631 0.5065 0.6250 0.036 Uiso c R 1.00
H H3 0.4322 0.2723 0.6744 0.036 Uiso c R 1.00
H H4 0.7014 -0.1520 0.6243 0.035 Uiso c R 1.00
H H5 0.8912 -0.0276 0.5650 0.035 Uiso c R 1.00
H H6 0.2498 0.0436 0.6561 0.051 Uiso c R 1.00
H H7 0.3691 0.0676 0.7829 0.051 Uiso c R 1.00
H H8 0.2805 -0.1258 0.7429 0.051 Uiso c R 1.00

loop_
_atom_site_aniso_label
_atom_site_aniso_U_11
_atom_site_aniso_U_22
_atom_site_aniso_U_33
_atom_site_aniso_U_12
_atom_site_aniso_U_13
_atom_site_aniso_U_23
O1 0.0433(5) 0.0268(5) 0.0603(6) 0.0010(4) 0.0340(4) 0.0008(4)
O2 0.0390(5) 0.0213(5) 0.0572(6) 0.0027(3) 0.0275(4) 0.0031(4)
O3 0.0355(5) 0.0273(5) 0.0502(5) -0.0032(3) 0.0220(4) 0.0026(4)
C1 0.0305(6) 0.0253(7) 0.0319(6) 0.0004(5) 0.0137(5) -0.0014(5)
C2 0.0318(6) 0.0212(7) 0.0315(6) 0.0001(4) 0.0114(5) 0.0006(4)
C3 0.0326(6) 0.0240(7) 0.0377(7) 0.0054(5) 0.0152(5) 0.0000(5)
C4 0.0285(6) 0.0298(7) 0.0362(6) 0.0025(5) 0.0162(5) 0.0006(5)
C5 0.0294(6) 0.0268(7) 0.0302(6) -0.0025(5) 0.0107(5) 0.0004(5)
C6 0.0352(6) 0.0193(7) 0.0340(6) 0.0010(5) 0.0119(5) -0.0005(4)
C7 0.0330(6) 0.0225(7) 0.0356(6) 0.0043(5) 0.0146(5) -0.0019(5)
C8 0.0402(7) 0.0386(9) 0.0583(9) -0.0047(6) 0.0289(6) 0.0027(6)

loop_
_atom_type_symbol
_atom_type_description
_atom_type_scat_dispersion_real
_atom_type_scat_dispersion_imag
_atom_type_scat_source
C C 0.018 0.009
;
International Tables for Crystallography
(1992, Vol. C, Tables 4.2.6.8 and 6.1.1.4)
;
H H 0.000 0.000
;
International Tables for Crystallography
(1992, Vol. C, Table 6.1.1.4)
;
O O 0.049 0.032
;
International Tables for Crystallography
(1992, Vol. C, Tables 4.2.6.8 and 6.1.1.4)
;

loop_
_geom_angle_atom_site_label_1
_geom_angle_atom_site_label_2
_geom_angle_atom_site_label_3
_geom_angle
_geom_angle_publ_flag
C5 O3 C8 118.14(10) no
O1 C1 C2 117.51(11) no
O1 C1 C7 120.19(12) no
C2 C1 C7 122.31(12) no
O2 C2 C1 115.03(12) no
O2 C2 C3 115.89(11) no
C1 C2 C3 129.07(12) no
C2 C3 C4 131.75(12) no
C3 C4 C5 128.24(13) no
O3 C5 C4 122.98(12) no
O3 C5 C6 110.79(11) no
C4 C5 C6 126.23(13) no
C5 C6 C7 130.73(12) no
C1 C7 C6 131.64(13) no
C2 O2 H1 108.5(11) no
C2 C3 H2 114.1 no
C4 C3 H2 114.1 no
C3 C4 H3 115.9 no
C5 C4 H3 115.9 no
C5 C6 H4 114.6 no
C7 C6 H4 114.6 no
C1 C7 H5 114.2 no
C6 C7 H5 114.2 no
O3 C8 H6 109.5 no
O3 C8 H7 109.5 no
O3 C8 H8 109.5 no
H6 C8 H7 109.5 no
H6 C8 H8 109.5 no
H7 C8 H8 109.5 no

loop_
_geom_bond_atom_site_label_1
_geom_bond_atom_site_label_2
_geom_bond_distance
_geom_bond_publ_flag
O2 C2 1.3520(15) no
O3 C5 1.3668(16) no
O3 C8 1.4287(19) no
C1 C2 1.4504(18) no
C1 C7 1.4354(18) no
C2 C3 1.367(2) no
C3 C4 1.4049(19) no
C4 C5 1.3643(18) no
C5 C6 1.4176(19) no
C6 C7 1.3590(19) no
C3 H2 0.950 no
C4 H3 0.950 no
C6 H4 0.950 no
C7 H5 0.950 no
C8 H6 0.980 no
C8 H7 0.980 no
C8 H8 0.980 no
O2 H1 0.92(2) no

loop_
_geom_contact_atom_site_label_1
_geom_contact_atom_site_label_2
_geom_contact_distance
_geom_contact_site_symmetry_2
_geom_contact_publ_flag
O1 O1 3.2319(13) 3_766 no
O1 O2 2.6049(14) . no
O1 O2 2.7100(15) 3_766 no
O1 C1 1.2558(18) . no
O1 C2 2.3159(17) . no
O1 C7 2.3345(17) . no
O1 C7 3.5397(17) 3_756 no
O1 C8 3.4915(17) 2_656 no
O2 O1 2.6049(14) . no
O2 O1 2.7100(15) 3_766 no
O2 O3 3.4471(12) 2_656 no
O2 C3 3.4257(14) 3_666 no
O2 C4 3.3809(14) 3_666 no
O2 C5 3.4978(14) 2_656 no
O2 C6 3.2668(16) 1_565 no
O2 C7 3.5901(15) 1_565 no
O3 O2 3.4471(12) 2_646 no
O3 C1 3.3890(15) 2_646 no
O3 C1 3.5667(14) 3_656 no
O3 C2 3.2296(13) 2_646 no
O3 C7 3.4120(14) 3_656 no
C1 O1 1.2558(18) . no
C1 O3 3.3890(15) 2_656 no
C1 O3 3.5667(14) 3_656 no
C2 O1 2.3159(17) . no
C2 O3 3.2296(13) 2_656 no
C2 C3 3.5923(15) 3_666 no
C2 C5 3.4766(15) 2_656 no
C3 O2 3.4257(14) 3_666 no
C3 C2 3.5923(15) 3_666 no
C3 C3 3.3527(16) 3_666 no
C3 C5 3.5704(15) 2_656 no
C3 C6 3.2559(16) 2_656 no
C4 O2 3.3809(14) 3_666 no
C4 C6 3.5732(16) 2_656 no
C5 O2 3.4978(14) 2_646 no
C5 C2 3.4766(15) 2_646 no
C5 C3 3.5704(15) 2_646 no
C5 C6 3.3873(15) 3_656 no
C6 O2 3.2668(16) 1_545 no
C6 C3 3.2559(16) 2_646 no
C6 C4 3.5732(16) 2_646 no
C6 C5 3.3873(15) 3_656 no
C7 O1 2.3345(17) . no
C7 O1 3.5397(17) 3_756 no
C7 O2 3.5901(15) 1_545 no
C7 O3 3.4120(14) 3_656 no
C7 C8 3.5298(19) 3_656 no
C8 O1 3.4915(17) 2_646 no
C8 C7 3.5298(19) 3_656 no
O1 H1 2.074(18) . no
O1 H1 1.956(19) 3_766 no
O1 H5 2.466 . no
O1 H5 2.613 3_756 no
O1 H6 3.068 1_655 no
O1 H6 3.366 3_656 no
O1 H7 3.183 2_656 no
O1 H7 2.974 4_554 no
O1 H8 3.160 2_656 no
O1 H8 3.476 3_656 no
O2 H1 3.31(2) 3_766 no
O2 H2 3.185 3_666 no
O2 H3 3.112 3_666 no
O2 H4 2.437 1_565 no
O2 H5 3.070 1_565 no
O2 H7 2.990 2_656 no
O3 H1 3.537(17) 2_646 no
O3 H2 3.271 1_545 no
C1 H1 2.300(18) . no
C1 H1 3.15(2) 3_766 no
C1 H5 3.416 3_756 no
C1 H6 3.586 1_655 no
C1 H6 3.275 3_656 no
C1 H7 3.518 2_656 no
C1 H8 3.515 2_656 no
C2 H1 1.861(19) . no
C2 H2 3.109 3_666 no
C2 H4 3.373 1_565 no
C2 H4 3.578 2_656 no
C2 H7 3.446 2_656 no
C3 H1 3.07(2) . no
C3 H2 3.011 3_666 no
C3 H4 3.418 1_565 no
C3 H4 3.126 2_656 no
C4 H4 3.146 2_656 no
C4 H4 3.419 3_656 no
C4 H8 3.367 2_556 no
C5 H2 3.563 2_646 no
C5 H4 3.591 2_656 no
C5 H4 3.525 3_656 no
C6 H2 3.232 2_646 no
C6 H6 3.543 3_656 no
C7 H2 3.497 2_646 no
C7 H5 3.460 3_756 no
C7 H6 3.518 1_655 no
C7 H6 2.887 3_656 no
C8 H1 3.374(15) 2_646 no
C8 H3 3.271 2_546 no
C8 H5 3.466 3_656 no
C8 H7 3.451 2_546 no
C8 H8 3.080 2_556 no
H1 O1 2.074(18) . no
H1 O1 1.956(19) 3_766 no
H1 O2 3.31(2) 3_766 no
H1 O3 3.537(17) 2_656 no
H1 C1 2.300(18) . no
H1 C1 3.15(2) 3_766 no
H1 C2 1.861(19) . no
H1 C3 3.07(2) . no
H1 C8 3.374(15) 2_656 no
H1 H1 2.41(2) 3_766 no
H1 H2 3.266 . no
H1 H3 3.318 3_666 no
H1 H4 3.061 1_565 no
H1 H5 3.075 1_565 no
H1 H7 2.637 2_656 no
H1 H7 3.115 4_554 no
H1 H8 3.404 4_554 no
H2 O2 3.185 3_666 no
H2 O3 3.271 1_565 no
H2 C2 3.109 3_666 no
H2 C3 3.011 3_666 no
H2 C5 3.563 2_656 no
H2 C6 3.232 2_656 no
H2 C7 3.497 2_656 no
H2 H1 3.266 . no
H2 H2 2.948 3_666 no
H2 H4 2.743 1_565 no
H2 H4 3.349 2_656 no
H3 O2 3.112 3_666 no
H3 C8 3.271 2_556 no
H3 H1 3.318 3_666 no
H3 H4 3.395 2_656 no
H3 H5 3.440 2_656 no
H3 H6 3.531 2_556 no
H3 H7 3.481 2_556 no
H3 H8 2.423 2_556 no
H4 O2 2.437 1_545 no
H4 C2 3.373 1_545 no
H4 C2 3.578 2_646 no
H4 C3 3.418 1_545 no
H4 C3 3.126 2_646 no
H4 C4 3.146 2_646 no
H4 C4 3.419 3_656 no
H4 C5 3.591 2_646 no
H4 C5 3.525 3_656 no
H4 H1 3.061 1_545 no
H4 H2 2.743 1_545 no
H4 H2 3.349 2_646 no
H4 H3 3.395 2_646 no
H5 O1 2.466 . no
H5 O1 2.613 3_756 no
H5 O2 3.070 1_545 no
H5 C1 3.416 3_756 no
H5 C7 3.460 3_756 no
H5 C8 3.466 3_656 no
H5 H1 3.075 1_545 no
H5 H3 3.440 2_646 no
H5 H5 2.793 3_756 no
H5 H6 2.948 1_655 no
H5 H6 2.635 3_656 no
H5 H8 3.447 1_655 no
H6 O1 3.068 1_455 no
H6 O1 3.366 3_656 no
H6 C1 3.586 1_455 no
H6 C1 3.275 3_656 no
H6 C6 3.543 3_656 no
H6 C7 3.518 1_455 no
H6 C7 2.887 3_656 no
H6 H3 3.531 2_546 no
H6 H5 2.948 1_455 no
H6 H5 2.635 3_656 no
H6 H8 2.750 2_556 no
H7 O1 3.183 2_646 no
H7 O1 2.974 4_455 no
H7 O2 2.990 2_646 no
H7 C1 3.518 2_646 no
H7 C2 3.446 2_646 no
H7 C8 3.451 2_556 no
H7 H1 2.637 2_646 no
H7 H1 3.115 4_455 no
H7 H3 3.481 2_546 no
H7 H8 2.534 2_556 no
H8 O1 3.160 2_646 no
H8 O1 3.476 3_656 no
H8 C1 3.515 2_646 no
H8 C4 3.367 2_546 no
H8 C8 3.080 2_546 no
H8 H1 3.404 4_455 no
H8 H3 2.423 2_546 no
H8 H5 3.447 1_455 no
H8 H6 2.750 2_546 no
H8 H7 2.534 2_546 no

loop_
_geom_hbond_atom_site_label_D
_geom_hbond_atom_site_label_H
_geom_hbond_atom_site_label_A
_geom_hbond_site_symmetry_A
_geom_hbond_distance_DH
_geom_hbond_distance_HA
_geom_hbond_distance_DA
_geom_hbond_angle_DHA
_geom_hbond_publ_flag
O2 H1 O1 . 0.92(2) 2.074(18) 2.6050(10) 115.0(10) yes
O2 H1 O1 3_766 0.92(2) 1.956(19) 2.710(2) 138(2) yes
C6 H4 O2 1_545 0.95 2.44 3.267(2) 146 yes
C7 H5 O1 3_756 0.95 2.61 3.540(2) 165 yes
C8 H6 C7 3_656 0.98 2.89 3.530(2) 124 yes

loop_
_geom_torsion_atom_site_label_1
_geom_torsion_atom_site_label_2
_geom_torsion_atom_site_label_3
_geom_torsion_atom_site_label_4
_geom_torsion
_geom_torsion_publ_flag
C8 O3 C5 C4 -1.09(16) no
C8 O3 C5 C6 179.22(9) no
O1 C1 C2 O2 -0.45(15) no
O1 C1 C2 C3 179.24(11) no
O1 C1 C7 C6 -178.20(12) no
C2 C1 C7 C6 1.9(2) no
C7 C1 C2 O2 179.48(10) no
C7 C1 C2 C3 -0.84(18) no
O2 C2 C3 C4 178.98(11) no
C1 C2 C3 C4 -0.7(2) no
C2 C3 C4 C5 0.8(2) no
C3 C4 C5 O3 -179.26(11) no
C3 C4 C5 C6 0.4(2) no
O3 C5 C6 C7 179.18(11) no
C4 C5 C6 C7 -0.5(2) no
C5 C6 C7 C1 -1.0(2) no

loop_
_cod_related_entry_id
_cod_related_entry_database
_cod_related_entry_code
1 ChemSpider 21127097
